data_1541940
loop_
_publ_author_name
'Astakhova, L.P.'
'Simonov, V.I.'

_publ_section_title
;
 Determination of the crystal structure of Na2 Mn2 Si2 O7 by the
 superposition method
;
_journal_name_full Kristallografiya
_journal_page_first 3
_journal_page_last 8
_journal_volume 14
_journal_year 1969
_chemical_formula_sum 'Mn2 Na2 O7 Si2'
_chemical_name_systematic 'Na2 Mn2 (Si2 O7)'
_space_group_IT_number 14
_symmetry_space_group_name_Hall '-P 2yn'
_symmetry_space_group_name_H-M 'P 1 21/n 1'
_cell_angle_alpha 90
_cell_angle_beta 90.17
_cell_angle_gamma 90
_cell_formula_units_Z 4
_cell_length_a 8.757
_cell_length_b 13.294
_cell_length_c 5.744
_cell_volume 668.688
_citation_journal_id_ASTM KRISAJ
_cod_data_source_file Astakhova_KRISAJ_1969_44.cif
_cod_data_source_block Mn2Na2O7Si2
_cod_original_sg_symbol_Hall '-P 2ybc (x-z,y,z)'
_cod_database_code 1541940

loop_
_symmetry_equiv_pos_as_xyz
x,y,z
-x+1/2,y+1/2,-z+1/2
-x,-y,-z
x-1/2,-y-1/2,z-1/2

loop_
_atom_site_label
_atom_site_type_symbol
_atom_site_fract_x
_atom_site_fract_y
_atom_site_fract_z
_atom_site_occupancy
_atom_site_U_iso_or_equiv
Si1 Si+4 0.9707 0.1189 0.8195 1 0.0
Mn1 Mn+2 0.7092 0.0077 0.1374 1 0.0
Na1 Na+1 0.3058 0.2451 0.7217 1 0.0
Na2 Na+1 0.6162 0.161 0.6716 1 0.0
O3 O-2 0.6178 0.1333 0.2675 1 0.0
O4 O-2 0.0241 0.1654 0.0703 1 0.0
O7 O-2 0.4159 0.1148 0.9355 1 0.0
O5 O-2 0.3194 0.1553 0.3725 1 0.0
O6 O-2 0.8133 0.055 0.829 1 0.0
Si2 Si+4 0.4508 0.1667 0.1844 1 0.0
O1 O-2 0.9579 0.2094 0.6219 1 0.0
O2 O-2 0.0885 0.0388 0.6992 1 0.0
Mn2 Mn+2 0.1169 0.0822 0.3385 1 0.0
